data_7008357
loop_
_publ_author_name
'Yucesan, Gundog'
'Golub, Vladimir'
'O'Connor, C J'
'Zubieta, Jon'

_publ_section_title
;
 Solid state coordination chemistry of the
 copper(ii)-terpyridine/oxovanadium organophosphonate system:
 hydrothermal syntheses, structural characterization and magnetic
 properties.
;
_journal_issue 13
_journal_name_full 'Dalton transactions (Cambridge, England : 2003)'
_journal_page_first 2241
_journal_page_last 2251
_journal_paper_doi 10.1039/b502073e
_journal_year 2005
_chemical_formula_sum 'C32 H26 Cu2 N6 O16 P2 V4'
_chemical_formula_weight 1143.37
_chemical_name_systematic
;
?
;
_space_group_IT_number 15
_symmetry_cell_setting monoclinic
_symmetry_space_group_name_Hall '-C 2yc'
_symmetry_space_group_name_H-M 'C 1 2/c 1'
_atom_sites_solution_hydrogens geom
_atom_sites_solution_primary direct
_atom_sites_solution_secondary difmap
_audit_creation_method SHELXL-97
_cell_angle_alpha 90.00
_cell_angle_beta 99.4410(10)
_cell_angle_gamma 90.00
_cell_formula_units_Z 8
_cell_length_a 18.7614(13)
_cell_length_b 25.3542(17)
_cell_length_c 16.1008(11)
_cell_measurement_reflns_used 12544
_cell_measurement_temperature 90(2)
_cell_measurement_theta_max 31.51
_cell_measurement_theta_min 1.74
_cell_volume 7555.1(9)
_computing_cell_refinement 'Bruker SMART'
_computing_data_collection 'Bruker SMART'
_computing_data_reduction 'Bruker SAINT'
_computing_molecular_graphics 'Bruker SHELXTL and CrystalMaker 6.x'
_computing_publication_material 'Bruker SHELXTL'
_computing_structure_refinement 'SHELXL-97 (Sheldrick, 1997)'
_computing_structure_solution 'SHELXS-97 (Sheldrick, 1990)'
_diffrn_ambient_temperature 90(2)
_diffrn_detector_area_resol_mean '512 x 512'
_diffrn_measured_fraction_theta_full 0.996
_diffrn_measured_fraction_theta_max 0.996
_diffrn_measurement_device_type 'APEX CCD area detector'
_diffrn_measurement_method 'Phi and omega scans'
_diffrn_radiation_monochromator graphite
_diffrn_radiation_source 'fine-focus sealed tube'
_diffrn_radiation_type MoK\a
_diffrn_radiation_wavelength 0.71073
_diffrn_reflns_av_R_equivalents 0.0451
_diffrn_reflns_av_sigmaI/netI 0.0409
_diffrn_reflns_limit_h_max 27
_diffrn_reflns_limit_h_min -27
_diffrn_reflns_limit_k_max 37
_diffrn_reflns_limit_k_min -36
_diffrn_reflns_limit_l_max 23
_diffrn_reflns_limit_l_min -23
_diffrn_reflns_number 48324
_diffrn_reflns_theta_full 31.51
_diffrn_reflns_theta_max 31.51
_diffrn_reflns_theta_min 1.74
_diffrn_standards_decay_% 0.001
_exptl_absorpt_coefficient_mu 2.224
_exptl_absorpt_correction_T_max 0.8082
_exptl_absorpt_correction_T_min 0.4344
_exptl_absorpt_correction_type multi-scan
_exptl_absorpt_process_details 'SADABS SHELXL-97 (Sheldrick, 1997)'
_exptl_crystal_colour blue
_exptl_crystal_density_diffrn 2.010
_exptl_crystal_density_method 'not measured'
_exptl_crystal_description parallelpiped
_exptl_crystal_F_000 4544
_exptl_crystal_size_max 0.45
_exptl_crystal_size_mid 0.10
_exptl_crystal_size_min 0.10
_refine_diff_density_max 0.912
_refine_diff_density_min -0.764
_refine_diff_density_rms 0.112
_refine_ls_extinction_method none
_refine_ls_goodness_of_fit_ref 1.041
_refine_ls_hydrogen_treatment refall
_refine_ls_matrix_type full
_refine_ls_number_parameters 559
_refine_ls_number_reflns 12544
_refine_ls_number_restraints 0
_refine_ls_restrained_S_all 1.041
_refine_ls_R_factor_all 0.0385
_refine_ls_R_factor_gt 0.0322
_refine_ls_shift/su_max 0.002
_refine_ls_shift/su_mean 0.001
_refine_ls_structure_factor_coef Fsqd
_refine_ls_weighting_details 'calc w=1/[\s^2^(Fo^2^)+(0.0573P)^2^+21.5737P] where P=(Fo^2^+2Fc^2^)/3'
_refine_ls_weighting_scheme calc
_refine_ls_wR_factor_gt 0.0837
_refine_ls_wR_factor_ref 0.0887
_reflns_number_gt 10948
_reflns_number_total 12544
_reflns_threshold_expression >2sigma(I)
_cod_data_source_file b502073e.txt
_cod_data_source_block compound_3
_cod_depositor_comments
;
The following automatic conversions were performed:
'_symmetry_cell_setting' value 'Monoclinic' changed to 'monoclinic'
according to '/home/saulius/struct/CIF-dictionaries/cif_core.dic'
dictionary named 'cif_core.dic' version 2.4.1 from 2010-06-29.

Automatic conversion script
Id: cif_fix_enum 1527 2010-12-29 10:47:43Z saulius 
;
_cod_original_sg_symbol_H-M C2/c
_cod_database_code 7008357

loop_
_symmetry_equiv_pos_as_xyz
'x, y, z'
'-x, y, -z+1/2'
'x+1/2, y+1/2, z'
'-x+1/2, y+1/2, -z+1/2'
'-x, -y, -z'
'x, -y, z-1/2'
'-x+1/2, -y+1/2, -z'
'x+1/2, -y+1/2, z-1/2'

loop_
_atom_site_label
_atom_site_type_symbol
_atom_site_fract_x
_atom_site_fract_y
_atom_site_fract_z
_atom_site_U_iso_or_equiv
_atom_site_adp_type
_atom_site_occupancy
_atom_site_symmetry_multiplicity
_atom_site_calc_flag
_atom_site_refinement_flags
_atom_site_disorder_assembly
_atom_site_disorder_group
O16 O 0.22572(7) 0.10378(5) 0.63891(8) 0.0145(2) Uani 1 1 d . . .
Cu1 Cu 0.413657(11) 0.126851(8) 0.808587(13) 0.00972(5) Uani 1 1 d . . .
Cu2 Cu 0.089853(11) 0.128874(8) 0.951462(13) 0.00944(5) Uani 1 1 d . . .
V1 V 0.257484(15) 0.080851(11) 0.896839(17) 0.00726(6) Uani 1 1 d . . .
V2 V 0.331064(16) 0.122967(12) 1.252934(19) 0.01102(6) Uani 1 1 d . . .
V3 V 0.241247(15) 0.055528(11) 1.376788(17) 0.00866(6) Uani 1 1 d . . .
V4 V 0.197564(16) 0.136361(12) 1.533971(18) 0.01035(6) Uani 1 1 d . . .
P1 P 0.27873(2) 0.069295(17) 0.69918(3) 0.00835(8) Uani 1 1 d . . .
P2 P 0.22175(2) 0.087107(17) 1.08727(3) 0.00817(8) Uani 1 1 d . . .
O1 O 0.35351(7) 0.09360(5) 0.71621(8) 0.0129(2) Uani 1 1 d . . .
O2 O 0.24456(7) 0.05785(5) 0.77711(7) 0.0105(2) Uani 1 1 d . . .
O3 O 0.33305(7) 0.11220(5) 0.89112(8) 0.0119(2) Uani 1 1 d . . .
O4 O 0.24908(8) 0.00706(5) 0.91837(8) 0.0156(3) Uani 1 1 d . . .
O5 O 0.27183(7) 0.08487(5) 1.02177(7) 0.0099(2) Uani 1 1 d . . .
O6 O 0.18880(7) 0.12206(5) 0.88553(8) 0.0118(2) Uani 1 1 d . . .
O7 O 0.14562(7) 0.10572(5) 1.05453(8) 0.0120(2) Uani 1 1 d . . .
O8 O 0.25590(7) 0.12343(5) 1.16053(8) 0.0117(2) Uani 1 1 d . . .
O9 O 0.40824(8) 0.11311(8) 1.22291(11) 0.0294(4) Uani 1 1 d . . .
O10 O 0.33207(9) 0.17932(6) 1.30080(10) 0.0246(3) Uani 1 1 d . . .
O11 O 0.31484(7) 0.06954(5) 1.32435(8) 0.0140(2) Uani 1 1 d . . .
O12 O 0.16607(7) 0.06218(6) 1.31231(8) 0.0156(2) Uani 1 1 d . . .
O13 O 0.24403(7) 0.10115(5) 1.46018(8) 0.0146(2) Uani 1 1 d . . .
O14 O 0.22360(8) 0.19738(5) 1.54118(9) 0.0187(3) Uani 1 1 d . . .
O15 O 0.11010(8) 0.13484(6) 1.50581(9) 0.0195(3) Uani 1 1 d . . .
N1 N 0.39116(8) 0.20284(6) 0.77420(9) 0.0126(3) Uani 1 1 d . . .
N2 N 0.49118(8) 0.16252(6) 0.88192(9) 0.0121(3) Uani 1 1 d . . .
N3 N 0.47341(8) 0.06355(6) 0.85573(10) 0.0118(3) Uani 1 1 d . . .
N4 N 0.10463(8) 0.20748(6) 0.97045(9) 0.0108(3) Uani 1 1 d . . .
N5 N 0.00801(8) 0.15558(6) 0.87438(9) 0.0109(3) Uani 1 1 d . . .
N6 N 0.04215(8) 0.05960(6) 0.90860(9) 0.0121(3) Uani 1 1 d . . .
C1 C 0.33729(10) 0.21941(8) 0.71476(12) 0.0163(3) Uani 1 1 d . . .
H1 H 0.3068 0.1940 0.6833 0.020 Uiso 1 1 calc R . .
C2 C 0.32463(11) 0.27276(8) 0.69765(13) 0.0204(4) Uani 1 1 d . . .
H2 H 0.2867 0.2837 0.6545 0.024 Uiso 1 1 calc R . .
C3 C 0.36843(12) 0.30965(8) 0.74488(14) 0.0214(4) Uani 1 1 d . . .
H3 H 0.3602 0.3463 0.7351 0.026 Uiso 1 1 calc R . .
C4 C 0.42460(11) 0.29265(7) 0.80674(13) 0.0184(4) Uani 1 1 d . . .
H4 H 0.4553 0.3174 0.8393 0.022 Uiso 1 1 calc R . .
C5 C 0.43490(10) 0.23886(7) 0.81994(11) 0.0132(3) Uani 1 1 d . . .
C6 C 0.49311(10) 0.21537(7) 0.88179(11) 0.0131(3) Uani 1 1 d . . .
C7 C 0.54771(10) 0.24204(8) 0.93503(12) 0.0165(3) Uani 1 1 d . . .
H7 H 0.5497 0.2795 0.9355 0.020 Uiso 1 1 calc R . .
C8 C 0.59909(10) 0.21235(8) 0.98739(13) 0.0183(4) Uani 1 1 d . . .
H8 H 0.6365 0.2297 1.0243 0.022 Uiso 1 1 calc R . .
C9 C 0.59622(10) 0.15744(8) 0.98627(12) 0.0173(3) Uani 1 1 d . . .
H9 H 0.6311 0.1371 1.0221 0.021 Uiso 1 1 calc R . .
C10 C 0.54088(10) 0.13324(7) 0.93125(11) 0.0130(3) Uani 1 1 d . . .
C11 C 0.53024(9) 0.07586(7) 0.91653(11) 0.0120(3) Uani 1 1 d . . .
C12 C 0.57448(10) 0.03709(8) 0.95829(12) 0.0152(3) Uani 1 1 d . . .
H12 H 0.6126 0.0462 1.0024 0.018 Uiso 1 1 calc R . .
C13 C 0.56224(10) -0.01528(8) 0.93465(13) 0.0168(3) Uani 1 1 d . . .
H13 H 0.5930 -0.0423 0.9613 0.020 Uiso 1 1 calc R . .
C14 C 0.50473(10) -0.02788(8) 0.87180(12) 0.0166(3) Uani 1 1 d . . .
H14 H 0.4957 -0.0634 0.8543 0.020 Uiso 1 1 calc R . .
C15 C 0.46068(10) 0.01288(7) 0.83519(12) 0.0144(3) Uani 1 1 d . . .
H15 H 0.4200 0.0044 0.7940 0.017 Uiso 1 1 calc R . .
C16 C 0.15968(9) 0.23062(7) 1.02076(11) 0.0131(3) Uani 1 1 d . . .
H16 H 0.1917 0.2095 1.0588 0.016 Uiso 1 1 calc R . .
C17 C 0.17127(10) 0.28469(7) 1.01883(12) 0.0148(3) Uani 1 1 d . . .
H17 H 0.2103 0.3004 1.0557 0.018 Uiso 1 1 calc R . .
C18 C 0.12517(10) 0.31558(7) 0.96239(12) 0.0155(3) Uani 1 1 d . . .
H18 H 0.1330 0.3525 0.9592 0.019 Uiso 1 1 calc R . .
C19 C 0.06728(10) 0.29191(7) 0.91047(12) 0.0145(3) Uani 1 1 d . . .
H19 H 0.0350 0.3123 0.8715 0.017 Uiso 1 1 calc R . .
C20 C 0.05801(9) 0.23777(7) 0.91711(11) 0.0117(3) Uani 1 1 d . . .
C21 C -0.00163(9) 0.20790(7) 0.86755(11) 0.0123(3) Uani 1 1 d . . .
C22 C -0.06332(10) 0.22880(8) 0.81920(12) 0.0154(3) Uani 1 1 d . . .
H22 H -0.0709 0.2658 0.8150 0.018 Uiso 1 1 calc R . .
C23 C -0.11378(10) 0.19352(8) 0.77703(11) 0.0161(3) Uani 1 1 d . . .
H23 H -0.1564 0.2066 0.7433 0.019 Uiso 1 1 calc R . .
C24 C -0.10249(10) 0.13941(8) 0.78378(11) 0.0144(3) Uani 1 1 d . . .
H24 H -0.1362 0.1153 0.7540 0.017 Uiso 1 1 calc R . .
C25 C -0.04052(9) 0.12150(7) 0.83536(11) 0.0118(3) Uani 1 1 d . . .
C26 C -0.02031(9) 0.06601(7) 0.85351(11) 0.0115(3) Uani 1 1 d . . .
C27 C -0.06004(10) 0.02314(8) 0.81792(12) 0.0149(3) Uani 1 1 d . . .
H27 H -0.1032 0.0283 0.7788 0.018 Uiso 1 1 calc R . .
C28 C -0.03572(10) -0.02766(8) 0.84046(12) 0.0161(3) Uani 1 1 d . . .
H28 H -0.0626 -0.0575 0.8175 0.019 Uiso 1 1 calc R . .
C29 C 0.02801(10) -0.03422(8) 0.89663(12) 0.0165(3) Uani 1 1 d . . .
H29 H 0.0456 -0.0685 0.9127 0.020 Uiso 1 1 calc R . .
C30 C 0.06561(10) 0.01069(7) 0.92893(12) 0.0143(3) Uani 1 1 d . . .
H30 H 0.1097 0.0064 0.9669 0.017 Uiso 1 1 calc R . .
C31 C 0.28600(9) 0.00782(7) 0.64592(10) 0.0103(3) Uani 1 1 d . . .
H31A H 0.3015 0.0148 0.5910 0.012 Uiso 1 1 calc R . .
H31B H 0.3236 -0.0142 0.6799 0.012 Uiso 1 1 calc R . .
C32 C 0.21476(9) 0.02249(7) 1.13117(11) 0.0105(3) Uani 1 1 d . . .
H32A H 0.1969 0.0260 1.1854 0.013 Uiso 1 1 calc R . .
H32B H 0.1787 0.0018 1.0926 0.013 Uiso 1 1 calc R . .

loop_
_atom_site_aniso_label
_atom_site_aniso_U_11
_atom_site_aniso_U_22
_atom_site_aniso_U_33
_atom_site_aniso_U_23
_atom_site_aniso_U_13
_atom_site_aniso_U_12
O16 0.0183(6) 0.0130(6) 0.0114(6) 0.0030(4) 0.0002(5) 0.0057(5)
Cu1 0.00978(10) 0.00850(9) 0.01050(10) -0.00094(7) 0.00051(7) -0.00136(7)
Cu2 0.00847(9) 0.00857(9) 0.01027(10) -0.00122(7) -0.00145(7) -0.00014(7)
V1 0.00827(12) 0.00629(11) 0.00685(12) -0.00012(9) 0.00014(9) 0.00009(9)
V2 0.00949(13) 0.01187(13) 0.01112(13) 0.00101(10) -0.00008(10) -0.00186(10)
V3 0.01164(13) 0.00681(12) 0.00717(12) 0.00020(9) 0.00047(9) 0.00018(9)
V4 0.01308(13) 0.00901(12) 0.00842(12) 0.00054(9) 0.00015(10) 0.00228(10)
P1 0.01027(18) 0.00729(17) 0.00714(17) -0.00027(13) 0.00035(13) 0.00030(14)
P2 0.00945(18) 0.00741(17) 0.00705(17) -0.00002(13) -0.00040(13) 0.00007(13)
O1 0.0137(6) 0.0132(6) 0.0119(5) -0.0025(4) 0.0021(4) -0.0045(5)
O2 0.0129(5) 0.0106(5) 0.0079(5) -0.0014(4) 0.0018(4) -0.0013(4)
O3 0.0131(6) 0.0134(6) 0.0092(5) -0.0018(4) 0.0023(4) -0.0034(4)
O4 0.0276(7) 0.0073(5) 0.0119(6) -0.0003(4) 0.0036(5) -0.0014(5)
O5 0.0108(5) 0.0102(5) 0.0086(5) 0.0007(4) 0.0007(4) -0.0005(4)
O6 0.0126(6) 0.0136(6) 0.0088(5) 0.0004(4) 0.0007(4) 0.0040(4)
O7 0.0109(5) 0.0142(6) 0.0103(5) 0.0013(4) 0.0001(4) 0.0019(4)
O8 0.0149(6) 0.0106(5) 0.0084(5) -0.0013(4) -0.0016(4) -0.0001(4)
O9 0.0148(7) 0.0432(10) 0.0317(9) 0.0180(8) 0.0083(6) 0.0069(7)
O10 0.0313(8) 0.0157(7) 0.0228(7) -0.0038(6) -0.0079(6) -0.0058(6)
O11 0.0145(6) 0.0145(6) 0.0132(6) 0.0026(5) 0.0036(4) -0.0002(5)
O12 0.0136(6) 0.0182(6) 0.0138(6) 0.0008(5) -0.0011(5) 0.0006(5)
O13 0.0190(6) 0.0118(6) 0.0132(6) -0.0038(4) 0.0030(5) -0.0001(5)
O14 0.0295(8) 0.0092(6) 0.0174(6) -0.0003(5) 0.0040(5) 0.0011(5)
O15 0.0151(6) 0.0245(7) 0.0173(6) 0.0004(5) -0.0015(5) 0.0034(5)
N1 0.0147(7) 0.0109(6) 0.0124(6) -0.0009(5) 0.0023(5) -0.0018(5)
N2 0.0118(6) 0.0119(7) 0.0126(6) -0.0022(5) 0.0014(5) -0.0012(5)
N3 0.0100(6) 0.0122(6) 0.0128(6) -0.0009(5) 0.0009(5) -0.0006(5)
N4 0.0100(6) 0.0096(6) 0.0122(6) -0.0012(5) -0.0002(5) 0.0011(5)
N5 0.0077(6) 0.0137(7) 0.0107(6) -0.0004(5) -0.0005(5) -0.0003(5)
N6 0.0100(6) 0.0128(7) 0.0128(6) -0.0026(5) -0.0003(5) -0.0014(5)
C1 0.0170(8) 0.0146(8) 0.0167(8) 0.0013(6) 0.0009(6) 0.0016(6)
C2 0.0225(9) 0.0159(9) 0.0226(9) 0.0040(7) 0.0030(7) 0.0050(7)
C3 0.0271(10) 0.0109(8) 0.0278(10) 0.0026(7) 0.0090(8) 0.0037(7)
C4 0.0214(9) 0.0102(8) 0.0246(9) -0.0020(7) 0.0072(7) -0.0016(6)
C5 0.0151(8) 0.0102(7) 0.0150(8) -0.0012(6) 0.0045(6) -0.0021(6)
C6 0.0131(7) 0.0123(7) 0.0145(8) -0.0026(6) 0.0042(6) -0.0024(6)
C7 0.0153(8) 0.0152(8) 0.0195(9) -0.0060(7) 0.0039(6) -0.0048(6)
C8 0.0142(8) 0.0214(9) 0.0190(9) -0.0079(7) 0.0015(6) -0.0052(7)
C9 0.0116(8) 0.0216(9) 0.0175(8) -0.0042(7) -0.0011(6) -0.0012(7)
C10 0.0109(7) 0.0143(8) 0.0136(7) -0.0025(6) 0.0017(6) -0.0014(6)
C11 0.0082(7) 0.0145(8) 0.0135(7) -0.0011(6) 0.0022(6) -0.0007(6)
C12 0.0102(7) 0.0188(8) 0.0163(8) 0.0004(6) 0.0015(6) 0.0014(6)
C13 0.0130(8) 0.0170(8) 0.0209(9) 0.0044(7) 0.0040(6) 0.0041(6)
C14 0.0167(8) 0.0130(8) 0.0203(9) 0.0005(7) 0.0039(7) 0.0016(6)
C15 0.0136(8) 0.0133(8) 0.0157(8) -0.0007(6) 0.0007(6) -0.0002(6)
C16 0.0111(7) 0.0134(8) 0.0142(8) -0.0031(6) -0.0001(6) -0.0006(6)
C17 0.0137(8) 0.0134(8) 0.0172(8) -0.0038(6) 0.0018(6) -0.0015(6)
C18 0.0178(8) 0.0117(8) 0.0173(8) -0.0011(6) 0.0038(6) -0.0018(6)
C19 0.0171(8) 0.0115(7) 0.0147(8) 0.0014(6) 0.0018(6) 0.0006(6)
C20 0.0118(7) 0.0108(7) 0.0124(7) -0.0004(6) 0.0015(6) 0.0007(6)
C21 0.0109(7) 0.0134(7) 0.0121(7) 0.0004(6) 0.0006(6) 0.0009(6)
C22 0.0133(8) 0.0185(8) 0.0134(8) 0.0015(6) -0.0005(6) 0.0023(6)
C23 0.0113(7) 0.0234(9) 0.0123(8) 0.0032(6) -0.0015(6) 0.0023(7)
C24 0.0109(7) 0.0218(9) 0.0098(7) 0.0003(6) 0.0001(6) -0.0018(6)
C25 0.0087(7) 0.0159(8) 0.0105(7) -0.0010(6) 0.0012(5) -0.0020(6)
C26 0.0084(7) 0.0161(8) 0.0100(7) -0.0016(6) 0.0012(5) -0.0024(6)
C27 0.0120(7) 0.0170(8) 0.0157(8) -0.0024(6) 0.0018(6) -0.0050(6)
C28 0.0133(8) 0.0169(8) 0.0185(8) -0.0050(7) 0.0036(6) -0.0041(6)
C29 0.0157(8) 0.0127(8) 0.0215(9) -0.0041(6) 0.0040(7) -0.0026(6)
C30 0.0128(7) 0.0130(8) 0.0165(8) -0.0020(6) 0.0007(6) 0.0000(6)
C31 0.0107(7) 0.0095(7) 0.0106(7) -0.0018(5) 0.0012(5) -0.0009(5)
C32 0.0111(7) 0.0086(7) 0.0113(7) 0.0017(5) 0.0007(5) -0.0003(5)

loop_
_atom_type_symbol
_atom_type_description
_atom_type_scat_dispersion_real
_atom_type_scat_dispersion_imag
_atom_type_scat_source
C C 0.0033 0.0016 'International Tables Vol C Tables 4.2.6.8 and 6.1.1.4'
H H 0.0000 0.0000 'International Tables Vol C Tables 4.2.6.8 and 6.1.1.4'
N N 0.0061 0.0033 'International Tables Vol C Tables 4.2.6.8 and 6.1.1.4'
O O 0.0106 0.0060 'International Tables Vol C Tables 4.2.6.8 and 6.1.1.4'
P P 0.1023 0.0942 'International Tables Vol C Tables 4.2.6.8 and 6.1.1.4'
V V 0.3005 0.5294 'International Tables Vol C Tables 4.2.6.8 and 6.1.1.4'
Cu Cu 0.3201 1.2651 'International Tables Vol C Tables 4.2.6.8 and 6.1.1.4'

loop_
_geom_angle_atom_site_label_1
_geom_angle_atom_site_label_2
_geom_angle_atom_site_label_3
_geom_angle
_geom_angle_site_symmetry_1
_geom_angle_site_symmetry_3
_geom_angle_publ_flag
P1 O16 V4 150.82(9) . 1_554 ?
O1 Cu1 N2 165.50(6) . . ?
O1 Cu1 N1 97.86(6) . . ?
N2 Cu1 N1 79.93(6) . . ?
O1 Cu1 N3 99.30(6) . . ?
N2 Cu1 N3 80.11(6) . . ?
N1 Cu1 N3 158.26(6) . . ?
O1 Cu1 O3 91.09(5) . . ?
N2 Cu1 O3 103.41(6) . . ?
N1 Cu1 O3 101.07(6) . . ?
N3 Cu1 O3 91.87(6) . . ?
O7 Cu2 N5 158.99(6) . . ?
O7 Cu2 N4 97.45(6) . . ?
N5 Cu2 N4 80.04(6) . . ?
O7 Cu2 N6 100.22(6) . . ?
N5 Cu2 N6 79.98(6) . . ?
N4 Cu2 N6 159.83(6) . . ?
O7 Cu2 O6 90.54(5) . . ?
N5 Cu2 O6 110.36(5) . . ?
N4 Cu2 O6 92.46(5) . . ?
N6 Cu2 O6 97.02(5) . . ?
O3 V1 O6 110.75(7) . . ?
O3 V1 O4 125.53(7) . . ?
O6 V1 O4 123.67(7) . . ?
O3 V1 O5 93.28(6) . . ?
O6 V1 O5 93.04(6) . . ?
O4 V1 O5 82.44(5) . . ?
O3 V1 O2 93.25(6) . . ?
O6 V1 O2 96.32(6) . . ?
O4 V1 O2 83.59(5) . . ?
O5 V1 O2 165.90(5) . . ?
O10 V2 O9 109.66(10) . . ?
O10 V2 O11 110.05(7) . . ?
O9 V2 O11 108.76(7) . . ?
O10 V2 O8 108.68(7) . . ?
O9 V2 O8 110.93(8) . . ?
O11 V2 O8 108.76(6) . . ?
O12 V3 O4 110.86(7) . 6_556 ?
O12 V3 O13 109.48(7) . . ?
O4 V3 O13 108.57(6) 6_556 . ?
O12 V3 O11 109.85(7) . . ?
O4 V3 O11 110.35(7) 6_556 . ?
O13 V3 O11 107.66(6) . . ?
O14 V4 O15 108.69(8) . . ?
O14 V4 O13 110.14(7) . . ?
O15 V4 O13 112.04(7) . . ?
O14 V4 O16 108.58(7) . 1_556 ?
O15 V4 O16 111.22(7) . 1_556 ?
O13 V4 O16 106.12(6) . 1_556 ?
O1 P1 O2 115.42(7) . . ?
O1 P1 O16 111.44(8) . . ?
O2 P1 O16 108.08(7) . . ?
O1 P1 C31 107.39(8) . . ?
O2 P1 C31 107.61(7) . . ?
O16 P1 C31 106.46(8) . . ?
O7 P2 O5 115.08(7) . . ?
O7 P2 O8 109.16(7) . . ?
O5 P2 O8 108.90(7) . . ?
O7 P2 C32 107.18(8) . . ?
O5 P2 C32 109.34(8) . . ?
O8 P2 C32 106.86(8) . . ?
P1 O1 Cu1 137.03(8) . . ?
P1 O2 V1 137.65(8) . . ?
V1 O3 Cu1 143.19(7) . . ?
V3 O4 V1 146.73(8) 6 . ?
P2 O5 V1 134.88(8) . . ?
V1 O6 Cu2 132.52(7) . . ?
P2 O7 Cu2 138.74(8) . . ?
P2 O8 V2 139.78(8) . . ?
V3 O11 V2 132.10(8) . . ?
V3 O13 V4 149.36(9) . . ?
C1 N1 C5 119.55(16) . . ?
C1 N1 Cu1 126.24(13) . . ?
C5 N1 Cu1 114.17(12) . . ?
C6 N2 C10 122.44(16) . . ?
C6 N2 Cu1 118.87(13) . . ?
C10 N2 Cu1 118.69(12) . . ?
C15 N3 C11 119.02(16) . . ?
C15 N3 Cu1 126.92(12) . . ?
C11 N3 Cu1 114.01(12) . . ?
C16 N4 C20 119.17(15) . . ?
C16 N4 Cu2 126.48(12) . . ?
C20 N4 Cu2 113.72(11) . . ?
C25 N5 C21 121.96(15) . . ?
C25 N5 Cu2 118.97(12) . . ?
C21 N5 Cu2 118.80(12) . . ?
C30 N6 C26 118.98(16) . . ?
C30 N6 Cu2 127.35(12) . . ?
C26 N6 Cu2 113.67(12) . . ?
N1 C1 C2 121.99(18) . . ?
C3 C2 C1 118.68(19) . . ?
C4 C3 C2 119.59(18) . . ?
C3 C4 C5 118.86(18) . . ?
N1 C5 C4 121.32(18) . . ?
N1 C5 C6 114.07(15) . . ?
C4 C5 C6 124.61(17) . . ?
N2 C6 C7 120.00(17) . . ?
N2 C6 C5 112.76(16) . . ?
C7 C6 C5 127.22(17) . . ?
C8 C7 C6 118.33(18) . . ?
C9 C8 C7 120.72(17) . . ?
C10 C9 C8 118.15(18) . . ?
N2 C10 C9 120.34(17) . . ?
N2 C10 C11 112.66(15) . . ?
C9 C10 C11 126.95(17) . . ?
N3 C11 C12 121.50(17) . . ?
N3 C11 C10 114.16(16) . . ?
C12 C11 C10 124.32(16) . . ?
C13 C12 C11 119.04(17) . . ?
C12 C13 C14 119.51(17) . . ?
C15 C14 C13 118.26(18) . . ?
N3 C15 C14 122.58(17) . . ?
N4 C16 C17 121.80(17) . . ?
C16 C17 C18 119.21(17) . . ?
C17 C18 C19 119.36(17) . . ?
C18 C19 C20 118.31(17) . . ?
N4 C20 C19 122.09(16) . . ?
N4 C20 C21 113.88(15) . . ?
C19 C20 C21 124.03(16) . . ?
N5 C21 C22 120.79(17) . . ?
N5 C21 C20 112.59(15) . . ?
C22 C21 C20 126.61(17) . . ?
C21 C22 C23 117.68(18) . . ?
C24 C23 C22 120.82(17) . . ?
C25 C24 C23 118.10(17) . . ?
N5 C25 C24 120.59(17) . . ?
N5 C25 C26 113.02(15) . . ?
C24 C25 C26 126.38(16) . . ?
N6 C26 C27 121.55(17) . . ?
N6 C26 C25 114.21(15) . . ?
C27 C26 C25 124.24(16) . . ?
C26 C27 C28 119.05(17) . . ?
C29 C28 C27 119.41(17) . . ?
C28 C29 C30 118.37(18) . . ?
N6 C30 C29 122.63(17) . . ?
C32 C31 P1 112.24(12) 6 . ?
C31 C32 P2 113.68(12) 6_556 . ?

loop_
_geom_bond_atom_site_label_1
_geom_bond_atom_site_label_2
_geom_bond_distance
_geom_bond_site_symmetry_2
_geom_bond_publ_flag
O16 P1 1.5422(13) . ?
O16 V4 1.8770(13) 1_554 ?
Cu1 O1 1.9094(13) . ?
Cu1 N2 1.9402(15) . ?
Cu1 N1 2.0297(16) . ?
Cu1 N3 2.0321(15) . ?
Cu1 O3 2.2023(13) . ?
Cu2 O7 1.9035(12) . ?
Cu2 N5 1.9318(15) . ?
Cu2 N4 2.0285(15) . ?
Cu2 N6 2.0395(15) . ?
Cu2 O6 2.2911(13) . ?
V1 O3 1.6410(13) . ?
V1 O6 1.6457(13) . ?
V1 O4 1.9141(13) . ?
V1 O5 1.9878(12) . ?
V1 O2 1.9903(12) . ?
V2 O10 1.6220(16) . ?
V2 O9 1.6194(16) . ?
V2 O11 1.8343(13) . ?
V2 O8 1.8745(13) . ?
V3 O12 1.6171(14) . ?
V3 O4 1.7192(13) 6_556 ?
V3 O13 1.7666(13) . ?
V3 O11 1.7686(13) . ?
V4 O14 1.6208(14) . ?
V4 O15 1.6297(15) . ?
V4 O13 1.8188(13) . ?
V4 O16 1.8770(13) 1_556 ?
P1 O1 1.5157(13) . ?
P1 O2 1.5276(13) . ?
P1 C31 1.7949(17) . ?
P2 O7 1.5145(13) . ?
P2 O5 1.5241(13) . ?
P2 O8 1.5499(13) . ?
P2 C32 1.7977(17) . ?
O4 V3 1.7190(13) 6 ?
N1 C1 1.340(2) . ?
N1 C5 1.361(2) . ?
N2 C6 1.340(2) . ?
N2 C10 1.345(2) . ?
N3 C15 1.338(2) . ?
N3 C11 1.360(2) . ?
N4 C16 1.339(2) . ?
N4 C20 1.359(2) . ?
N5 C25 1.335(2) . ?
N5 C21 1.341(2) . ?
N6 C30 1.338(2) . ?
N6 C26 1.358(2) . ?
C1 C2 1.393(3) . ?
C2 C3 1.387(3) . ?
C3 C4 1.394(3) . ?
C4 C5 1.389(3) . ?
C5 C6 1.477(3) . ?
C6 C7 1.398(2) . ?
C7 C8 1.393(3) . ?
C8 C9 1.393(3) . ?
C9 C10 1.392(2) . ?
C10 C11 1.482(2) . ?
C11 C12 1.387(3) . ?
C12 C13 1.390(3) . ?
C13 C14 1.390(3) . ?
C14 C15 1.392(3) . ?
C16 C17 1.389(3) . ?
C17 C18 1.389(3) . ?
C18 C19 1.393(3) . ?
C19 C20 1.390(2) . ?
C20 C21 1.473(2) . ?
C21 C22 1.390(2) . ?
C22 C23 1.395(3) . ?
C23 C24 1.390(3) . ?
C24 C25 1.389(2) . ?
C25 C26 1.474(3) . ?
C26 C27 1.388(2) . ?
C27 C28 1.394(3) . ?
C28 C29 1.386(3) . ?
C29 C30 1.394(3) . ?
C31 C32 1.526(2) 6 ?
C32 C31 1.526(2) 6_556 ?
